data_7054147
loop_
_publ_author_name
'Galbraith, Ewan'
'Kelly, Andrew M.'
'Fossey, John S.'
'Kociok-K\"ohn, Gabriele'
'Davidson, Matthew G.'
'Bull, Steven D.'
'James, Tony D.'

_publ_section_title
;
 Dynamic covalent self-assembled macrocycles prepared from
 2-formyl-aryl-boronic acids and 1,2-amino alcohols
;
_journal_issue 1
_journal_name_full 'New Journal of Chemistry'
_journal_page_first 181
_journal_paper_doi 10.1039/b815138e
_journal_volume 33
_journal_year 2009
_chemical_formula_moiety 'C28 H22 B2 N2 O3, 2(C H Cl3)'
_chemical_formula_sum 'C30 H24 B2 Cl6 N2 O3'
_chemical_formula_weight 694.83
_chemical_name_systematic
;
?
;
_space_group_IT_number 2
_symmetry_cell_setting triclinic
_symmetry_Int_Tables_number 2
_symmetry_space_group_name_Hall '-P 1'
_symmetry_space_group_name_H-M 'P -1'
_atom_sites_solution_hydrogens geom
_atom_sites_solution_primary direct
_atom_sites_solution_secondary difmap
_audit_creation_method SHELXL-97
_cell_angle_alpha 78.842(1)
_cell_angle_beta 72.3618(10)
_cell_angle_gamma 83.1794(10)
_cell_formula_units_Z 2
_cell_length_a 9.9035(1)
_cell_length_b 12.1380(2)
_cell_length_c 13.9067(2)
_cell_measurement_reflns_used 18962
_cell_measurement_temperature 150(2)
_cell_measurement_theta_max 30.034
_cell_measurement_theta_min 2.910
_cell_volume 1559.77(4)
_computing_cell_refinement 'HKL Scalepack (Otwinowski & Minor 1997)'
_computing_data_collection 'Collect, Nonius program suite version 1.9 (1997)'
_computing_data_reduction 'Denzo and Scalepack (Otwinowski & Minor, 1997)'
_computing_molecular_graphics 'ORTEP3 for Windows - L. J. Farrugia, J. Appl. Crystallogr. 1997, 30, 565'
_computing_publication_material 'SHELX97-2, G. M. Sheldrick'
_computing_structure_refinement
;
SHELX97-2 Program for Crystal Structure Analysis. G. M. Sheldrick,
Institut f. Anorg. Chemie der Universit\"at, Tammanstrasse 4,
D-3400 G\"ottingen, Germany, 1998.
;
_computing_structure_solution
;
SIR97- Altomare A., Burla M.C., Camalli M., Cascarano G.L., Giacovazzo C. ,
Guagliardi A., Moliterni A.G.G., Polidori G.,Spagna R.
(1999) J. Appl. Cryst. 32, 115-119.
;
_diffrn_ambient_temperature 150(2)
_diffrn_measured_fraction_theta_full 0.995
_diffrn_measured_fraction_theta_max 0.995
_diffrn_measurement_device_type 'Nonius Kappa CCD'
_diffrn_measurement_method '261 2.0 degree images with \w scans'
_diffrn_radiation_monochromator graphite
_diffrn_radiation_source 'fine-focus sealed tube'
_diffrn_radiation_type MoK\a
_diffrn_radiation_wavelength 0.71073
_diffrn_reflns_av_R_equivalents 0.0450
_diffrn_reflns_av_sigmaI/netI 0.0462
_diffrn_reflns_limit_h_max 13
_diffrn_reflns_limit_h_min -13
_diffrn_reflns_limit_k_max 17
_diffrn_reflns_limit_k_min -16
_diffrn_reflns_limit_l_max 19
_diffrn_reflns_limit_l_min -19
_diffrn_reflns_number 37035
_diffrn_reflns_theta_full 30.11
_diffrn_reflns_theta_max 30.11
_diffrn_reflns_theta_min 3.01
_diffrn_standards_decay_% 0
_diffrn_standards_number none
_exptl_absorpt_coefficient_mu 0.587
_exptl_absorpt_correction_T_max 0.8671
_exptl_absorpt_correction_T_min 0.7579
_exptl_absorpt_correction_type multi-scan
_exptl_absorpt_process_details
;
multi-scan from symmetry-related measurements
Sortav (Blessing 1995)
;
_exptl_crystal_colour orange
_exptl_crystal_density_diffrn 1.479
_exptl_crystal_density_method 'not measured'
_exptl_crystal_description prism
_exptl_crystal_F_000 708
_exptl_crystal_size_max 0.50
_exptl_crystal_size_mid 0.25
_exptl_crystal_size_min 0.25
_refine_diff_density_max 0.623
_refine_diff_density_min -0.445
_refine_diff_density_rms 0.059
_refine_ls_extinction_method none
_refine_ls_goodness_of_fit_ref 1.026
_refine_ls_hydrogen_treatment constr
_refine_ls_matrix_type full
_refine_ls_number_parameters 480
_refine_ls_number_reflns 9137
_refine_ls_number_restraints 0
_refine_ls_restrained_S_all 1.026
_refine_ls_R_factor_all 0.0829
_refine_ls_R_factor_gt 0.0504
_refine_ls_shift/su_max 0.008
_refine_ls_shift/su_mean 0.000
_refine_ls_structure_factor_coef Fsqd
_refine_ls_weighting_details 'calc w=1/[\s^2^(Fo^2^)+(0.0682P)^2^+0.4876P] where P=(Fo^2^+2Fc^2^)/3'
_refine_ls_weighting_scheme calc
_refine_ls_wR_factor_gt 0.1244
_refine_ls_wR_factor_ref 0.1427
_reflns_number_gt 6248
_reflns_number_total 9137
_reflns_threshold_expression >2sigma(I)
_cod_data_source_file b815138e.txt
_cod_data_source_block k07tdj2
_cod_original_cell_volume 1559.72(4)
_cod_database_code 7054147

loop_
_symmetry_equiv_pos_as_xyz
'x, y, z'
'-x, -y, -z'

loop_
_atom_site_label
_atom_site_type_symbol
_atom_site_fract_x
_atom_site_fract_y
_atom_site_fract_z
_atom_site_U_iso_or_equiv
_atom_site_adp_type
_atom_site_occupancy
_atom_site_symmetry_multiplicity
_atom_site_calc_flag
_atom_site_refinement_flags
_atom_site_disorder_assembly
_atom_site_disorder_group
B1 B 0.63794(17) 0.18135(14) 0.28196(13) 0.0243(3) Uani 1 1 d . . .
B2 B 0.64558(17) 0.21829(14) 0.44582(13) 0.0236(3) Uani 1 1 d . . .
N1 N 0.51885(13) 0.08768(10) 0.31707(10) 0.0238(3) Uani 1 1 d . . .
N2 N 0.66519(13) 0.35458(10) 0.42062(10) 0.0239(3) Uani 1 1 d . . .
O1 O 0.73553(11) 0.13977(9) 0.18892(9) 0.0283(2) Uani 1 1 d . . .
O2 O 0.73059(11) 0.18421(9) 0.52124(9) 0.0270(2) Uani 1 1 d . . .
O3 O 0.70917(11) 0.17150(9) 0.35712(8) 0.0244(2) Uani 1 1 d . . .
C1 C 0.67654(17) 0.05730(13) 0.16596(12) 0.0274(3) Uani 1 1 d . . .
C2 C 0.7325(2) 0.00507(15) 0.08060(13) 0.0345(4) Uani 1 1 d . . .
H2 H 0.8214 0.0238 0.0329 0.041 Uiso 1 1 calc R . .
C3 C 0.6543(2) -0.07548(15) 0.06736(14) 0.0378(4) Uani 1 1 d . . .
H3 H 0.6914 -0.1114 0.0090 0.045 Uiso 1 1 calc R . .
C4 C 0.5235(2) -0.10632(14) 0.13582(13) 0.0333(4) Uani 1 1 d . . .
C5 C 0.4408(2) -0.19047(16) 0.11420(16) 0.0439(5) Uani 1 1 d . . .
H5A H 0.3779 -0.1510 0.0744 0.066 Uiso 1 1 calc R . .
H5B H 0.3840 -0.2314 0.1790 0.066 Uiso 1 1 calc R . .
H5C H 0.5068 -0.2438 0.0752 0.066 Uiso 1 1 calc R . .
C6 C 0.47075(18) -0.05611(13) 0.22284(13) 0.0285(3) Uani 1 1 d . . .
H6 H 0.3835 -0.0767 0.2719 0.034 Uiso 1 1 calc R . .
C7 C 0.54818(16) 0.02451(12) 0.23650(12) 0.0256(3) Uani 1 1 d . . .
C8 C 0.41951(16) 0.06857(12) 0.40192(12) 0.0248(3) Uani 1 1 d . . .
H8 H 0.3614 0.0088 0.4092 0.030 Uiso 1 1 calc R . .
C9 C 0.38707(16) 0.12911(12) 0.48788(12) 0.0245(3) Uani 1 1 d . . .
C10 C 0.25248(17) 0.10831(14) 0.55798(13) 0.0300(3) Uani 1 1 d . . .
H10 H 0.1952 0.0579 0.5461 0.036 Uiso 1 1 calc R . .
C11 C 0.20208(17) 0.15973(15) 0.64361(13) 0.0337(4) Uani 1 1 d . . .
H11 H 0.1100 0.1467 0.6891 0.040 Uiso 1 1 calc R . .
C12 C 0.28764(18) 0.23047(15) 0.66208(13) 0.0333(4) Uani 1 1 d . . .
H12 H 0.2544 0.2668 0.7204 0.040 Uiso 1 1 calc R . .
C13 C 0.42233(17) 0.24844(14) 0.59527(12) 0.0291(3) Uani 1 1 d . . .
H13 H 0.4797 0.2963 0.6103 0.035 Uiso 1 1 calc R . .
C14 C 0.47798(15) 0.19942(12) 0.50663(11) 0.0237(3) Uani 1 1 d . . .
C15 C 0.76801(15) 0.27621(13) 0.54578(12) 0.0254(3) Uani 1 1 d . . .
C16 C 0.83594(17) 0.27669(15) 0.61958(13) 0.0309(3) Uani 1 1 d . . .
H16 H 0.8632 0.2083 0.6574 0.037 Uiso 1 1 calc R . .
C17 C 0.86299(18) 0.38000(15) 0.63660(13) 0.0326(4) Uani 1 1 d . . .
H17 H 0.9097 0.3807 0.6869 0.039 Uiso 1 1 calc R . .
C18 C 0.82465(17) 0.48310(14) 0.58309(12) 0.0291(3) Uani 1 1 d . . .
C19 C 0.8514(2) 0.59319(16) 0.60646(14) 0.0364(4) Uani 1 1 d . . .
H19A H 0.8573 0.6518 0.5462 0.055 Uiso 1 1 calc R . .
H19B H 0.9409 0.5854 0.6243 0.055 Uiso 1 1 calc R . .
H19C H 0.7733 0.6141 0.6641 0.055 Uiso 1 1 calc R . .
C20 C 0.75892(16) 0.48165(13) 0.50773(12) 0.0273(3) Uani 1 1 d . . .
H20 H 0.7333 0.5499 0.4689 0.033 Uiso 1 1 calc R . .
C21 C 0.73165(16) 0.37856(13) 0.49047(11) 0.0245(3) Uani 1 1 d . . .
C22 C 0.63243(17) 0.42768(13) 0.34939(12) 0.0263(3) Uani 1 1 d . . .
H22 H 0.6536 0.5030 0.3454 0.032 Uiso 1 1 calc R . .
C23 C 0.56663(16) 0.40793(13) 0.27427(12) 0.0254(3) Uani 1 1 d . . .
C24 C 0.50760(19) 0.50718(13) 0.22669(13) 0.0315(3) Uani 1 1 d . . .
H24 H 0.5171 0.5775 0.2437 0.038 Uiso 1 1 calc R . .
C25 C 0.4365(2) 0.50434(14) 0.15602(14) 0.0343(4) Uani 1 1 d . . .
H25 H 0.3965 0.5718 0.1250 0.041 Uiso 1 1 calc R . .
C26 C 0.42422(19) 0.40157(14) 0.13099(13) 0.0323(3) Uani 1 1 d . . .
H26 H 0.3740 0.3979 0.0835 0.039 Uiso 1 1 calc R . .
C27 C 0.48547(17) 0.30406(14) 0.17546(12) 0.0296(3) Uani 1 1 d . . .
H27 H 0.4773 0.2349 0.1560 0.036 Uiso 1 1 calc R . .
C28 C 0.55890(16) 0.30241(12) 0.24764(12) 0.0243(3) Uani 1 1 d . . .
C30 C 1.02436(19) 0.12242(19) 0.26135(14) 0.0423(4) Uani 1 1 d . . .
H30 H 0.9184 0.1223 0.2851 0.051 Uiso 1 1 calc R A 1
Cl1 Cl 1.0888(6) 0.0163(5) 0.1760(3) 0.0500(6) Uani 0.50 1 d P B 1
Cl2 Cl 1.0812(2) 0.11091(17) 0.36953(16) 0.0634(5) Uani 0.50 1 d P B 1
Cl3 Cl 1.0698(8) 0.2682(4) 0.1937(4) 0.0820(14) Uani 0.50 1 d P B 1
Cl1A Cl 1.0903(8) 0.0352(6) 0.1808(4) 0.0766(18) Uani 0.50 1 d P B 2
Cl2A Cl 1.07568(18) 0.05337(17) 0.37296(14) 0.0575(4) Uani 0.50 1 d P B 2
Cl3A Cl 1.0940(8) 0.2428(5) 0.2048(5) 0.0942(15) Uani 0.50 1 d P B 2
C40 C 0.9622(6) 0.3113(5) -0.0275(4) 0.0542(12) Uani 0.60 1 d P . .
H40 H 0.9603 0.2621 0.0394 0.065 Uiso 0.60 1 calc PR C 1
Cl4 Cl 0.9600(9) 0.2249(8) -0.1130(5) 0.0522(12) Uani 0.30 1 d P D 1
Cl5 Cl 1.1204(5) 0.3780(5) -0.0709(5) 0.0740(15) Uani 0.30 1 d P D 1
Cl6 Cl 0.8274(4) 0.4219(4) -0.0028(3) 0.0665(9) Uani 0.30 1 d P D 1
Cl4A Cl 0.9306(10) 0.2367(9) -0.1104(7) 0.090(3) Uani 0.30 1 d P D 2
Cl5A Cl 1.1422(7) 0.3575(6) -0.0723(4) 0.090(2) Uani 0.30 1 d P D 2
Cl6A Cl 0.8405(12) 0.4228(10) -0.0459(9) 0.224(6) Uani 0.30 1 d P D 2
C50 C 0.9741(9) 0.3588(6) -0.0559(5) 0.0464(16) Uani 0.40 1 d P D .
H50 H 1.0265 0.3698 -0.0077 0.056 Uiso 0.40 1 calc PR . .
Cl7 Cl 1.0217(6) 0.2241(3) -0.0867(3) 0.150(2) Uani 0.40 1 d P . .
Cl8 Cl 1.0167(2) 0.46581(14) -0.16435(12) 0.0695(4) Uani 0.40 1 d P . .
Cl9 Cl 0.7948(3) 0.3726(3) 0.00421(15) 0.0556(5) Uani 0.40 1 d P . .

loop_
_atom_site_aniso_label
_atom_site_aniso_U_11
_atom_site_aniso_U_22
_atom_site_aniso_U_33
_atom_site_aniso_U_23
_atom_site_aniso_U_13
_atom_site_aniso_U_12
B1 0.0237(7) 0.0212(8) 0.0282(8) -0.0045(6) -0.0072(6) -0.0020(6)
B2 0.0248(8) 0.0183(7) 0.0274(8) -0.0008(6) -0.0091(6) -0.0016(6)
N1 0.0260(6) 0.0189(6) 0.0276(6) -0.0030(5) -0.0106(5) -0.0001(4)
N2 0.0257(6) 0.0216(6) 0.0257(6) -0.0034(5) -0.0090(5) -0.0026(5)
O1 0.0281(5) 0.0251(5) 0.0315(6) -0.0084(4) -0.0053(4) -0.0037(4)
O2 0.0302(5) 0.0206(5) 0.0333(6) -0.0007(4) -0.0156(5) -0.0035(4)
O3 0.0227(5) 0.0210(5) 0.0302(5) -0.0043(4) -0.0088(4) -0.0005(4)
C1 0.0325(8) 0.0195(7) 0.0306(8) -0.0025(6) -0.0112(6) -0.0006(6)
C2 0.0422(9) 0.0295(8) 0.0300(8) -0.0072(7) -0.0057(7) -0.0041(7)
C3 0.0557(11) 0.0274(8) 0.0309(8) -0.0085(7) -0.0106(8) -0.0042(7)
C4 0.0503(10) 0.0207(7) 0.0321(8) -0.0033(6) -0.0169(7) -0.0033(7)
C5 0.0668(13) 0.0299(9) 0.0422(10) -0.0067(8) -0.0225(9) -0.0119(8)
C6 0.0353(8) 0.0211(7) 0.0315(8) -0.0006(6) -0.0148(7) -0.0032(6)
C7 0.0316(8) 0.0181(7) 0.0280(7) -0.0032(6) -0.0113(6) 0.0004(5)
C8 0.0251(7) 0.0195(7) 0.0309(8) -0.0006(6) -0.0115(6) -0.0023(5)
C9 0.0256(7) 0.0217(7) 0.0257(7) 0.0006(6) -0.0098(6) -0.0004(5)
C10 0.0266(7) 0.0324(8) 0.0300(8) 0.0007(6) -0.0093(6) -0.0049(6)
C11 0.0267(8) 0.0413(10) 0.0290(8) -0.0006(7) -0.0052(6) -0.0029(7)
C12 0.0342(8) 0.0363(9) 0.0269(8) -0.0051(7) -0.0071(7) 0.0024(7)
C13 0.0315(8) 0.0276(8) 0.0292(8) -0.0046(6) -0.0107(6) -0.0009(6)
C14 0.0255(7) 0.0201(7) 0.0250(7) 0.0005(5) -0.0097(6) -0.0004(5)
C15 0.0242(7) 0.0240(7) 0.0284(7) -0.0023(6) -0.0083(6) -0.0042(5)
C16 0.0312(8) 0.0319(8) 0.0317(8) -0.0013(7) -0.0141(7) -0.0032(6)
C17 0.0317(8) 0.0392(9) 0.0317(8) -0.0072(7) -0.0137(7) -0.0065(7)
C18 0.0275(7) 0.0320(8) 0.0289(8) -0.0087(6) -0.0061(6) -0.0057(6)
C19 0.0407(9) 0.0367(9) 0.0363(9) -0.0128(7) -0.0111(7) -0.0086(7)
C20 0.0286(7) 0.0261(8) 0.0270(7) -0.0050(6) -0.0066(6) -0.0042(6)
C21 0.0254(7) 0.0245(7) 0.0251(7) -0.0034(6) -0.0087(6) -0.0039(5)
C22 0.0315(7) 0.0192(7) 0.0286(8) -0.0022(6) -0.0095(6) -0.0034(5)
C23 0.0299(7) 0.0209(7) 0.0251(7) -0.0007(6) -0.0088(6) -0.0029(5)
C24 0.0441(9) 0.0197(7) 0.0330(8) -0.0007(6) -0.0169(7) -0.0020(6)
C25 0.0464(10) 0.0240(8) 0.0354(9) 0.0007(7) -0.0201(8) -0.0009(7)
C26 0.0403(9) 0.0292(8) 0.0325(8) -0.0038(7) -0.0187(7) -0.0026(7)
C27 0.0362(8) 0.0242(7) 0.0309(8) -0.0041(6) -0.0135(7) -0.0022(6)
C28 0.0254(7) 0.0218(7) 0.0249(7) -0.0020(6) -0.0067(6) -0.0031(5)
C30 0.0296(8) 0.0652(13) 0.0336(9) -0.0124(9) -0.0074(7) -0.0065(8)
Cl1 0.0589(12) 0.0429(12) 0.0369(10) -0.0164(10) 0.0105(8) -0.0078(9)
Cl2 0.0617(9) 0.0889(13) 0.0456(7) -0.0103(10) -0.0271(6) 0.0014(10)
Cl3 0.127(3) 0.071(3) 0.0683(12) -0.0015(15) -0.0469(15) -0.050(2)
Cl1A 0.0749(18) 0.070(3) 0.0737(19) -0.0386(13) 0.0104(11) 0.0012(15)
Cl2A 0.0360(6) 0.1009(13) 0.0363(6) -0.0041(9) -0.0163(4) -0.0031(9)
Cl3A 0.120(3) 0.0486(17) 0.110(3) -0.0165(17) -0.011(2) -0.0425(17)
C40 0.055(2) 0.061(3) 0.051(3) -0.008(2) -0.023(2) -0.002(3)
Cl4 0.066(2) 0.057(2) 0.0310(17) -0.0095(15) -0.0014(14) -0.0214(17)
Cl5 0.0379(13) 0.0725(19) 0.116(3) -0.052(2) -0.0030(15) -0.0105(13)
Cl6 0.0473(14) 0.0684(19) 0.090(2) -0.0226(16) -0.0184(13) -0.0139(12)
Cl4A 0.130(7) 0.082(5) 0.072(4) 0.008(3) -0.041(3) -0.059(4)
Cl5A 0.085(3) 0.127(4) 0.071(3) -0.016(2) -0.042(2) -0.010(3)
Cl6A 0.222(10) 0.189(9) 0.347(13) -0.135(10) -0.210(11) 0.141(8)
C50 0.053(3) 0.052(4) 0.035(3) -0.006(3) -0.016(3) 0.000(3)
Cl7 0.209(4) 0.0732(18) 0.075(2) 0.0140(14) 0.050(2) 0.069(2)
Cl8 0.0966(12) 0.0588(9) 0.0483(8) -0.0011(7) -0.0094(8) -0.0286(8)
Cl9 0.0386(9) 0.0715(15) 0.0478(9) -0.0051(9) -0.0063(7) 0.0070(9)

loop_
_atom_type_symbol
_atom_type_description
_atom_type_scat_dispersion_real
_atom_type_scat_dispersion_imag
_atom_type_scat_source
C C 0.0033 0.0016 'International Tables Vol C Tables 4.2.6.8 and 6.1.1.4'
H H 0.0000 0.0000 'International Tables Vol C Tables 4.2.6.8 and 6.1.1.4'
N N 0.0061 0.0033 'International Tables Vol C Tables 4.2.6.8 and 6.1.1.4'
O O 0.0106 0.0060 'International Tables Vol C Tables 4.2.6.8 and 6.1.1.4'
B B 0.0013 0.0007 'International Tables Vol C Tables 4.2.6.8 and 6.1.1.4'
Cl Cl 0.1484 0.1585 'International Tables Vol C Tables 4.2.6.8 and 6.1.1.4'

loop_
_geom_angle_atom_site_label_1
_geom_angle_atom_site_label_2
_geom_angle_atom_site_label_3
_geom_angle
O3 B1 O1 109.65(12)
O3 B1 N1 109.65(12)
O1 B1 N1 99.75(12)
O3 B1 C28 119.47(13)
O1 B1 C28 109.52(12)
N1 B1 C28 106.97(11)
O3 B2 O2 110.80(12)
O3 B2 C14 119.25(13)
O2 B2 C14 108.50(12)
O3 B2 N2 109.55(12)
O2 B2 N2 99.21(11)
C14 B2 N2 107.62(11)
C8 N1 C7 124.54(13)
C8 N1 B1 128.67(13)
C7 N1 B1 106.73(12)
C22 N2 C21 124.83(13)
C22 N2 B2 128.08(13)
C21 N2 B2 107.06(11)
C1 O1 B1 110.01(12)
C15 O2 B2 110.32(11)
B2 O3 B1 119.98(12)
O1 C1 C2 125.72(15)
O1 C1 C7 114.80(14)
C2 C1 C7 119.48(15)
C3 C2 C1 117.78(16)
C3 C2 H2 121.1
C1 C2 H2 121.1
C2 C3 C4 123.15(16)
C2 C3 H3 118.4
C4 C3 H3 118.4
C6 C4 C3 118.56(16)
C6 C4 C5 121.05(17)
C3 C4 C5 120.39(16)
C4 C5 H5A 109.5
C4 C5 H5B 109.5
H5A C5 H5B 109.5
C4 C5 H5C 109.5
H5A C5 H5C 109.5
H5B C5 H5C 109.5
C7 C6 C4 118.60(15)
C7 C6 H6 120.7
C4 C6 H6 120.7
C6 C7 C1 122.37(15)
C6 C7 N1 129.91(14)
C1 C7 N1 107.72(13)
N1 C8 C9 126.72(14)
N1 C8 H8 116.6
C9 C8 H8 116.6
C10 C9 C14 120.43(14)
C10 C9 C8 113.03(14)
C14 C9 C8 126.49(13)
C11 C10 C9 121.42(16)
C11 C10 H10 119.3
C9 C10 H10 119.3
C10 C11 C12 119.01(15)
C10 C11 H11 120.5
C12 C11 H11 120.5
C11 C12 C13 119.94(16)
C11 C12 H12 120.0
C13 C12 H12 120.0
C12 C13 C14 123.35(15)
C12 C13 H13 118.3
C14 C13 H13 118.3
C13 C14 C9 115.77(14)
C13 C14 B2 115.76(13)
C9 C14 B2 128.02(14)
O2 C15 C16 126.02(14)
O2 C15 C21 114.75(13)
C16 C15 C21 119.23(14)
C15 C16 C17 118.18(15)
C15 C16 H16 120.9
C17 C16 H16 120.9
C16 C17 C18 123.11(15)
C16 C17 H17 118.4
C18 C17 H17 118.4
C20 C18 C17 118.25(15)
C20 C18 C19 120.34(15)
C17 C18 C19 121.40(15)
C18 C19 H19A 109.5
C18 C19 H19B 109.5
H19A C19 H19B 109.5
C18 C19 H19C 109.5
H19A C19 H19C 109.5
H19B C19 H19C 109.5
C21 C20 C18 118.81(15)
C21 C20 H20 120.6
C18 C20 H20 120.6
C20 C21 C15 122.39(14)
C20 C21 N2 129.75(14)
C15 C21 N2 107.86(13)
N2 C22 C23 127.39(14)
N2 C22 H22 116.3
C23 C22 H22 116.3
C24 C23 C28 120.57(14)
C24 C23 C22 113.22(14)
C28 C23 C22 126.20(13)
C25 C24 C23 121.38(15)
C25 C24 H24 119.3
C23 C24 H24 119.3
C24 C25 C26 118.94(15)
C24 C25 H25 120.5
C26 C25 H25 120.5
C25 C26 C27 119.90(15)
C25 C26 H26 120.1
C27 C26 H26 120.1
C26 C27 C28 123.37(15)
C26 C27 H27 118.3
C28 C27 H27 118.3
C27 C28 C23 115.78(14)
C27 C28 B1 115.95(14)
C23 C28 B1 127.97(13)
Cl1A C30 Cl3A 105.9(3)
Cl1A C30 Cl2 120.2(3)
Cl3A C30 Cl2 95.8(2)
Cl1A C30 Cl2A 102.8(3)
Cl3A C30 Cl2A 116.2(2)
Cl3A C30 Cl1 110.1(3)
Cl2 C30 Cl1 119.9(2)
Cl2A C30 Cl1 101.4(2)
Cl1A C30 Cl3 108.6(3)
Cl2 C30 Cl3 102.67(18)
Cl2A C30 Cl3 124.32(18)
Cl1 C30 Cl3 112.5(3)
Cl1A C30 H30 110.4
Cl3A C30 H30 117.3
Cl2 C30 H30 107.0
Cl2A C30 H30 103.2
Cl1 C30 H30 107.0
Cl3 C30 H30 107.0
Cl4A C40 Cl5 115.7(5)
Cl4A C40 Cl6A 95.5(6)
Cl5 C40 Cl6A 101.5(6)
Cl5 C40 Cl4 109.1(4)
Cl6A C40 Cl4 104.7(5)
Cl4A C40 Cl6 109.6(5)
Cl5 C40 Cl6 104.7(4)
Cl4 C40 Cl6 119.5(5)
Cl4A C40 Cl5A 111.4(5)
Cl6A C40 Cl5A 110.9(6)
Cl4 C40 Cl5A 103.7(4)
Cl6 C40 Cl5A 114.3(4)
Cl4A C40 H40 111.0
Cl5 C40 H40 107.7
Cl6A C40 H40 125.4
Cl4 C40 H40 107.7
Cl6 C40 H40 107.7
Cl5A C40 H40 102.6
Cl7 Cl4 C40 54.4(5)
C40 Cl5 Cl8 79.6(3)
Cl8 Cl5 Cl7 86.4(2)
Cl9 Cl6 C40 71.8(5)
Cl9 Cl6 Cl8 116.3(5)
C40 Cl6 Cl8 66.0(2)
Cl7 Cl4A C40 56.3(5)
C40 Cl5A Cl8 71.9(3)
Cl7 Cl5A Cl8 83.4(2)
Cl9 Cl6A C40 72.8(6)
Cl9 Cl6A Cl8 149.8(8)
C40 Cl6A Cl8 77.6(4)
Cl9 C50 Cl7 110.3(5)
Cl9 C50 Cl8 108.8(4)
Cl7 C50 Cl8 112.7(4)
Cl9 C50 H50 108.3
Cl7 C50 H50 108.3
Cl8 C50 H50 108.3
Cl4 Cl7 C50 94.7(7)
Cl4A Cl7 C50 84.0(6)
Cl4 Cl7 Cl5A 132.5(7)
Cl4A Cl7 Cl5A 125.4(7)
C50 Cl7 Cl5A 46.5(4)
Cl4 Cl7 Cl5 126.0(7)
Cl4A Cl7 Cl5 118.3(7)
Cl5 Cl8 Cl6A 84.1(3)
C50 Cl8 Cl5A 46.3(3)
Cl6A Cl8 Cl5A 87.2(3)
Cl5 Cl8 Cl6 77.0(2)
Cl5A Cl8 Cl6 80.7(2)
Cl6 Cl9 C50 67.9(5)
Cl6A Cl9 C50 56.3(6)

loop_
_geom_bond_atom_site_label_1
_geom_bond_atom_site_label_2
_geom_bond_distance
B1 O3 1.408(2)
B1 O1 1.497(2)
B1 N1 1.636(2)
B1 C28 1.637(2)
B2 O3 1.399(2)
B2 O2 1.505(2)
B2 C14 1.639(2)
B2 N2 1.646(2)
N1 C8 1.288(2)
N1 C7 1.418(2)
N2 C22 1.288(2)
N2 C21 1.4157(19)
O1 C1 1.3494(19)
O2 C15 1.3503(19)
C1 C2 1.388(2)
C1 C7 1.396(2)
C2 C3 1.388(3)
C2 H2 0.9500
C3 C4 1.397(3)
C3 H3 0.9500
C4 C6 1.391(2)
C4 C5 1.507(3)
C5 H5A 0.9800
C5 H5B 0.9800
C5 H5C 0.9800
C6 C7 1.386(2)
C6 H6 0.9500
C8 C9 1.457(2)
C8 H8 0.9500
C9 C10 1.410(2)
C9 C14 1.421(2)
C10 C11 1.382(2)
C10 H10 0.9500
C11 C12 1.383(3)
C11 H11 0.9500
C12 C13 1.389(2)
C12 H12 0.9500
C13 C14 1.404(2)
C13 H13 0.9500
C15 C16 1.388(2)
C15 C21 1.399(2)
C16 C17 1.390(2)
C16 H16 0.9500
C17 C18 1.401(2)
C17 H17 0.9500
C18 C20 1.395(2)
C18 C19 1.505(2)
C19 H19A 0.9800
C19 H19B 0.9800
C19 H19C 0.9800
C20 C21 1.390(2)
C20 H20 0.9500
C22 C23 1.456(2)
C22 H22 0.9500
C23 C24 1.410(2)
C23 C28 1.417(2)
C24 C25 1.379(2)
C24 H24 0.9500
C25 C26 1.386(2)
C25 H25 0.9500
C26 C27 1.387(2)
C26 H26 0.9500
C27 C28 1.403(2)
C27 H27 0.9500
C30 Cl1A 1.628(7)
C30 Cl3A 1.641(6)
C30 Cl2 1.736(3)
C30 Cl2A 1.801(3)
C30 Cl1 1.847(7)
C30 Cl3 1.872(6)
C30 H30 1.0000
C40 Cl4A 1.713(11)
C40 Cl5 1.736(7)
C40 Cl6A 1.737(9)
C40 Cl4 1.737(9)
C40 Cl6 1.782(7)
C40 Cl5A 1.819(9)
C40 H40 1.0000
Cl4 Cl7 0.800(10)
Cl5 Cl8 1.973(7)
Cl5 Cl7 2.284(8)
Cl6 Cl9 0.690(3)
Cl6 Cl8 2.463(5)
Cl4A Cl7 1.036(13)
Cl5A Cl7 2.195(9)
Cl5A Cl8 2.200(6)
Cl6A Cl9 0.878(16)
Cl6A Cl8 2.043(14)
C50 Cl9 1.722(8)
C50 Cl7 1.745(9)
C50 Cl8 1.767(7)
C50 H50 1.0000
